data_1557349
loop_
_publ_author_name
'Butts, Craig P.'
'Eberson, Lennart'
'Hartshorn, Michael P.'
'Robinson, Ward T.'
'Timmerman-Vaughan, David J.'
'Young, Dawson A. W.'

_publ_section_title
;
 Photochemical Nitration by Tetranitromethane. Part XXVI. Adduct Formation
 in the Photochemical Reaction of 1,2,3-Trimethylbenzene: the Formation of
 'Double' Adducts Including Nitronic Esters
;
_journal_name_full 'Acta Chemica Scandinavica'
_journal_page_first 29
_journal_page_last 47
_journal_paper_doi 10.3891/acta.chem.scand.50-0029
_journal_volume 50
_journal_year 1996
_chemical_formula_sum 'C10 H13 N3 O7'
_chemical_formula_weight 287.23
_chemical_name_common
;
Hydroxydinitro nitronic ester
;
_space_group_IT_number 14
_space_group_name_Hall '-P 2ybc'
_space_group_name_H-M_alt 'P 1 21/c 1'
_symmetry_cell_setting monoclinic
_symmetry_Int_Tables_number 14
_symmetry_space_group_name_Hall '-P 2ybc'
_symmetry_space_group_name_H-M 'P 1 21/c 1'
_cell_angle_alpha 90.
_cell_angle_beta 96.93(3)
_cell_angle_gamma 90.
_cell_formula_units_Z 4
_cell_length_a 10.004(2)
_cell_length_b 8.287(3)
_cell_length_c 14.671(3)
_cell_volume 1207.4(6)
_diffrn_ambient_temperature 130
_diffrn_radiation_probe x-ray
_diffrn_radiation_type MoK\a
_diffrn_radiation_wavelength 0.71069
_exptl_absorpt_coefficient_mu 0.136
_exptl_crystal_density_diffrn 1.580
_refine_ls_number_reflns 2064
_refine_ls_R_factor_gt 0.037
_refine_ls_wR_factor_ref 0.124
_cod_data_source_file Acta-Chem-Scand-1996-50-29-5.cif
_cod_data_source_block 1
_cod_original_sg_symbol_H-M 'P 21/c'
_cod_database_code 1557349

loop_
_space_group_symop_id
_space_group_symop_operation_xyz
1 x,y,z
2 -x,1/2+y,1/2-z
3 -x,-y,-z
4 x,1/2-y,1/2+z

loop_
_atom_site_label
_atom_site_type_symbol
_atom_site_thermal_displace_type
_atom_site_fract_x
_atom_site_fract_y
_atom_site_fract_z
_atom_site_occupancy
_atom_site_U_iso_or_equiv
_atom_site_calc_flag
_atom_site_refinement_flags
_atom_site_disorder_assembly
_atom_site_disorder_group
O1 O Uiso 0.74330(10) 0.69090(10) 0.68350(10) 1.000 0.0160(10) . . . .
O11 O Uiso 0.84560(10) 1.04820(10) 0.81900(10) 1.000 0.0160(10) . . . .
O12 O Uiso 1.02360(10) 1.10510(10) 0.91510(10) 1.000 0.0200(10) . . . .
O21 O Uiso 1.20720(10) 0.8818(2) 0.94980(10) 1.000 0.0300(10) . . . .
O22 O Uiso 1.11630(10) 0.6437(2) 0.95140(10) 1.000 0.0250(10) . . . .
O31 O Uiso 0.86110(10) 0.39590(10) 0.77860(10) 1.000 0.0240(10) . . . .
O32 O Uiso 0.66250(10) 0.4137(2) 0.82120(10) 1.000 0.0250(10) . . . .
N1 N Uiso 0.9612(2) 0.9924(2) 0.87400(10) 1.000 0.0150(10) . . . .
N2 N Uiso 1.1138(2) 0.7883(2) 0.93010(10) 1.000 0.0180(10) . . . .
N3 N Uiso 0.7760(2) 0.4640(2) 0.81810(10) 1.000 0.0170(10) . . . .
C1 C Uiso 0.8312(2) 0.7997(2) 0.73530(10) 1.000 0.0130(10) . . . .
C2 C Uiso 0.9146(2) 0.7140(2) 0.81560(10) 1.000 0.0130(10) . . . .
C3 C Uiso 0.8183(2) 0.6204(2) 0.87040(10) 1.000 0.0140(10) . . . .
C4 C Uiso 0.6999(2) 0.7164(2) 0.89270(10) 1.000 0.0140(10) . . . .
C5 C Uiso 0.6707(2) 0.8606(2) 0.85320(10) 1.000 0.0140(10) . . . .
C6 C Uiso 0.7472(2) 0.9253(2) 0.77770(10) 1.000 0.0130(10) . . . .
C7 C Uiso 0.9908(2) 0.8387(2) 0.87440(10) 1.000 0.0140(10) . . . .
C8 C Uiso 0.6248(2) 0.6491(2) 0.96780(10) 1.000 0.0200(10) . . . .
C9 C Uiso 0.5626(2) 0.9690(2) 0.88160(10) 1.000 0.0210(10) . . . .
C10 C Uiso 0.6619(2) 1.0227(2) 0.70500(10) 1.000 0.0180(10) . . . .

loop_
_atom_type_symbol
_atom_type_description
_atom_type_scat_dispersion_real
_atom_type_scat_dispersion_imag
_atom_type_scat_source
C C 0.0033 0.0016 ' International Tables Vol C Tables 4.2.6.8 and 6.1.1.4'
N N 0.0061 0.0033 ' International Tables Vol C Tables 4.2.6.8 and 6.1.1.4'
O O 0.0106 0.0060 ' International Tables Vol C Tables 4.2.6.8 and 6.1.1.4'

loop_
_geom_angle_atom_site_label_1
_geom_angle_atom_site_label_2
_geom_angle_atom_site_label_3
_geom_angle
_geom_angle_site_symmetry_1
_geom_angle_site_symmetry_2
_geom_angle_site_symmetry_3
_geom_angle_publ_flag
N1 O11 C6 117.70(11) . . . yes
O11 N1 O12 111.26(14) . . . yes
O11 N1 C7 119.54(15) . . . yes
O12 N1 C7 129.17(18) . . . yes
O21 N2 O22 124.25(17) . . . yes
O21 N2 C7 121.48(16) . . . yes
O22 N2 C7 114.20(16) . . . yes
O31 N3 O32 124.46(16) . . . yes
O31 N3 C3 117.33(17) . . . yes
O32 N3 C3 118.16(17) . . . yes
O1 C1 C2 111.27(13) . . . yes
O1 C1 C6 108.56(15) . . . yes
C2 C1 C6 106.24(12) . . . no
C1 C2 C3 108.56(16) . . . no
C1 C2 C7 108.39(14) . . . no
C3 C2 C7 110.80(13) . . . no
N3 C3 C2 108.43(13) . . . yes
N3 C3 C4 112.31(16) . . . yes
C2 C3 C4 114.14(14) . . . no
C3 C4 C5 121.00(16) . . . no
C3 C4 C8 116.05(14) . . . no
C5 C4 C8 122.70(17) . . . no
C4 C5 C6 121.73(17) . . . no
C4 C5 C9 122.54(16) . . . no
C6 C5 C9 115.73(14) . . . no
O11 C6 C1 105.29(15) . . . yes
O11 C6 C5 108.09(12) . . . yes
O11 C6 C10 102.12(13) . . . yes
C1 C6 C5 114.19(14) . . . no
C1 C6 C10 111.68(13) . . . no
C5 C6 C10 114.26(16) . . . no
N1 C7 N2 117.27(16) . . . yes
N1 C7 C2 124.85(17) . . . yes
N2 C7 C2 117.64(15) . . . yes

loop_
_geom_bond_atom_site_label_1
_geom_bond_atom_site_label_2
_geom_bond_distance
_geom_bond_site_symmetry_1
_geom_bond_site_symmetry_2
_geom_bond_publ_flag
O1 C1 1.415(2) . . yes
O11 N1 1.406(2) . . yes
O11 C6 1.493(2) . . yes
O12 N1 1.239(2) . . yes
O21 N2 1.221(2) . . yes
O22 N2 1.238(2) . . yes
O31 N3 1.224(2) . . yes
O32 N3 1.216(2) . . yes
N1 C7 1.308(2) . . yes
N2 C7 1.454(3) . . yes
N3 C3 1.539(2) . . yes
C1 C2 1.533(2) . . no
C1 C6 1.517(3) . . no
C2 C3 1.537(3) . . no
C2 C7 1.495(2) . . no
C3 C4 1.496(3) . . no
C4 C5 1.345(2) . . no
C4 C8 1.513(2) . . no
C5 C6 1.518(2) . . no
C5 C9 1.503(3) . . no
C6 C10 1.516(2) . . no

loop_
_geom_torsion_atom_site_label_1
_geom_torsion_atom_site_label_2
_geom_torsion_atom_site_label_3
_geom_torsion_atom_site_label_4
_geom_torsion
_geom_torsion_site_symmetry_1
_geom_torsion_site_symmetry_2
_geom_torsion_site_symmetry_3
_geom_torsion_site_symmetry_4
_geom_torsion_publ_flag
C6 O11 N1 O12 -169.76(14) . . . . no
C6 O11 N1 C7 11.8(2) . . . . no
N1 O11 C6 C1 -48.07(17) . . . . no
N1 O11 C6 C5 74.35(18) . . . . no
N1 O11 C6 C10 -164.84(14) . . . . no
O11 N1 C7 N2 178.00(15) . . . . no
O11 N1 C7 C2 3.8(3) . . . . no
O12 N1 C7 N2 -0.1(3) . . . . no
O12 N1 C7 C2 -174.30(18) . . . . no
O21 N2 C7 N1 -24.5(3) . . . . no
O21 N2 C7 C2 150.14(17) . . . . no
O22 N2 C7 N1 158.43(17) . . . . no
O22 N2 C7 C2 -26.9(2) . . . . no
O31 N3 C3 C2 36.7(2) . . . . no
O31 N3 C3 C4 163.76(14) . . . . no
O32 N3 C3 C2 -145.66(16) . . . . no
O32 N3 C3 C4 -18.6(2) . . . . no
O1 C1 C2 C3 -51.98(18) . . . . no
O1 C1 C2 C7 -172.41(15) . . . . no
C6 C1 C2 C3 65.99(17) . . . . no
C6 C1 C2 C7 -54.43(19) . . . . no
O1 C1 C6 O11 -171.82(12) . . . . no
O1 C1 C6 C5 69.78(17) . . . . no
O1 C1 C6 C10 -61.77(18) . . . . no
C2 C1 C6 O11 68.43(16) . . . . no
C2 C1 C6 C5 -50.0(2) . . . . no
C2 C1 C6 C10 178.48(15) . . . . no
C1 C2 C3 N3 78.13(17) . . . . no
C1 C2 C3 C4 -47.87(18) . . . . no
C7 C2 C3 N3 -162.95(15) . . . . no
C7 C2 C3 C4 71.05(19) . . . . no
C1 C2 C7 N1 18.9(2) . . . . no
C1 C2 C7 N2 -155.30(16) . . . . no
C3 C2 C7 N1 -100.1(2) . . . . no
C3 C2 C7 N2 85.7(2) . . . . no
N3 C3 C4 C5 -112.66(18) . . . . no
N3 C3 C4 C8 72.86(17) . . . . no
C2 C3 C4 C5 11.3(2) . . . . no
C2 C3 C4 C8 -163.20(14) . . . . no
C3 C4 C5 C6 6.1(3) . . . . no
C3 C4 C5 C9 -172.85(15) . . . . no
C8 C4 C5 C6 -179.78(15) . . . . no
C8 C4 C5 C9 1.3(3) . . . . no
C4 C5 C6 O11 -102.11(18) . . . . no
C4 C5 C6 C1 14.7(2) . . . . no
C4 C5 C6 C10 144.96(17) . . . . no
C9 C5 C6 O11 76.92(18) . . . . no
C9 C5 C6 C1 -166.29(15) . . . . no
C9 C5 C6 C10 -36.0(2) . . . . no
